data_7028817
loop_
_publ_author_name
'Hock, Sebastian J.'
'Schaper, Lars-Arne'
'P\"othig, Alexander'
'Drees, Markus'
'Herdtweck, Eberhardt'
'Hiltner, Oliver'
'Herrmann, Wolfgang A.'
'K\"uhn, Fritz E'

_publ_section_title
;
 Synthesis and characterisation of chelated cationic ReI(CO)3bis(NHC)(WCA)
 complexes.
;
_journal_issue 5
_journal_name_full 'Dalton transactions (Cambridge, England : 2003)'
_journal_page_first 2259
_journal_page_last 2271
_journal_paper_doi 10.1039/c3dt52605d
_journal_volume 43
_journal_year 2014
_chemical_absolute_configuration ad
_chemical_formula_moiety 'C15 H17 N5 O3 Re, C4 H8 O, F6 P'
_chemical_formula_sum 'C19 H25 F6 N5 O4 P Re'
_chemical_formula_weight 718.62
_chemical_name_systematic ?
_space_group_IT_number 33
_symmetry_cell_setting orthorhombic
_symmetry_Int_Tables_number 33
_symmetry_space_group_name_Hall 'P 2c -2n'
_symmetry_space_group_name_H-M 'P n a 21'
_atom_sites_solution_hydrogens geom
_atom_sites_solution_primary direct
_atom_sites_solution_secondary difmap
_cell_angle_alpha 90
_cell_angle_beta 90
_cell_angle_gamma 90
_cell_formula_units_Z 4
_cell_length_a 17.6769(7)
_cell_length_b 13.3006(5)
_cell_length_c 10.9901(4)
_cell_measurement_reflns_used 9833
_cell_measurement_temperature 173(1)
_cell_measurement_theta_max 25.34
_cell_measurement_theta_min 1.92
_cell_volume 2583.92(17)
_computing_cell_refinement 'SAINT (Bruker, 2008b)'
_computing_data_collection 'APEX II Control Software (Bruker, 2008a)'
_computing_data_reduction 'SAINT (Bruker, 2008b)'
_computing_molecular_graphics 'PLATON (Spek, 2010)'
_computing_publication_material 'PLATON (Spek, 2010)'
_computing_structure_refinement 'SHELXL97 (Sheldrick, 1998)'
_computing_structure_solution 'SIR92 (Altomare, 1994)'
_diffrn_ambient_temperature 173(1)
_diffrn_detector ' CCD plate '
_diffrn_detector_area_resol_mean 16
_diffrn_measured_fraction_theta_full 0.993
_diffrn_measured_fraction_theta_max 0.993
_diffrn_measurement_device ' \k-geometry diffractometer '
_diffrn_measurement_device_type ' Bruker APEX-II CCD '
_diffrn_measurement_method ' phi- and omega-rotation '
_diffrn_radiation_monochromator graphite
_diffrn_radiation_source 'rotating anode FR591'
_diffrn_radiation_type 'Mo K\a'
_diffrn_radiation_wavelength 0.71073
_diffrn_reflns_av_R_equivalents 0.0514
_diffrn_reflns_av_sigmaI/netI 0.0163
_diffrn_reflns_limit_h_max 21
_diffrn_reflns_limit_h_min -21
_diffrn_reflns_limit_k_max 16
_diffrn_reflns_limit_k_min -16
_diffrn_reflns_limit_l_max 12
_diffrn_reflns_limit_l_min -13
_diffrn_reflns_number 95541
_diffrn_reflns_theta_full 25.34
_diffrn_reflns_theta_max 25.34
_diffrn_reflns_theta_min 1.92
_diffrn_standards_decay_% 0
_exptl_absorpt_coefficient_mu 4.842
_exptl_absorpt_correction_T_max 0.7452
_exptl_absorpt_correction_T_min 0.3761
_exptl_absorpt_correction_type multi-scan
_exptl_absorpt_process_details 'SADABS, Bruker, 2008b'
_exptl_crystal_colour colorless
_exptl_crystal_density_diffrn 1.847
_exptl_crystal_density_meas ?
_exptl_crystal_density_method none
_exptl_crystal_description fragment
_exptl_crystal_F_000 1400
_exptl_crystal_size_max 0.43
_exptl_crystal_size_mid 0.36
_exptl_crystal_size_min 0.18
_refine_diff_density_max 0.987
_refine_diff_density_min -0.914
_refine_diff_density_rms 0.082
_refine_ls_abs_structure_details 'Flack H D (1983), Acta Cryst. A39, 876-881'
_refine_ls_abs_structure_Flack 0.240(8)
_refine_ls_extinction_method none
_refine_ls_goodness_of_fit_ref 1.142
_refine_ls_hydrogen_treatment constr
_refine_ls_matrix_type full
_refine_ls_number_parameters 329
_refine_ls_number_reflns 4700
_refine_ls_number_restraints 1
_refine_ls_restrained_S_all 1.142
_refine_ls_R_factor_all 0.0229
_refine_ls_R_factor_gt 0.0210
_refine_ls_shift/su_max 0.001
_refine_ls_shift/su_mean 0.000
_refine_ls_structure_factor_coef Fsqd
_refine_ls_weighting_details 'w=1/[\s^2^(Fo^2^)+(0.0167P)^2^+5.5662P] where P=(Fo^2^+2Fc^2^)/3'
_refine_ls_weighting_scheme sigma
_refine_ls_wR_factor_gt 0.0515
_refine_ls_wR_factor_ref 0.0530
_reflns_number_gt 4521
_reflns_number_total 4700
_reflns_threshold_expression I>2\s(I)
_cod_data_source_file c3dt52605d.txt
_cod_data_source_block Compound_1a
_cod_depositor_comments
;
The following automatic conversions were performed:

'_symmetry_cell_setting' value 'Orthorhombic' changed to
'orthorhombic' according to
/usr/data/users/saulius/automatic-downloads/current/RSC/lib/dictionaries/cif_core.dic
dictionary named 'cif_core.dic' version 2.4.2 from 2011-04-26.

Automatic conversion script
Id: cif_fix_values 2281 2013-09-26 08:29:07Z andrius 

The following automatic conversions were performed:

'_exptl_crystal_density_meas' value 'none' was changed to '?' - the
value is perceived as not measured.

Automatic conversion script
Id: cif_fix_values 3008 2015-01-20 13:52:24Z robertas 
;
_cod_database_code 7028817

loop_
_symmetry_equiv_pos_site_id
_symmetry_equiv_pos_as_xyz
1 x,y,z
2 -x,-y,1/2+z
3 1/2-x,1/2+y,1/2+z
4 1/2+x,1/2-y,z

loop_
_atom_site_aniso_label
_atom_site_aniso_U_11
_atom_site_aniso_U_22
_atom_site_aniso_U_33
_atom_site_aniso_U_23
_atom_site_aniso_U_13
_atom_site_aniso_U_12
Re1 0.0242(1) 0.0267(1) 0.0329(1) 0.0002(2) 0.0006(2) 0.0004(1)
O1 0.077(3) 0.054(3) 0.060(3) -0.008(2) -0.021(2) -0.017(2)
O2 0.062(3) 0.039(2) 0.074(3) 0.009(2) 0.002(2) 0.014(2)
O3 0.051(2) 0.057(3) 0.098(4) -0.012(3) 0.032(3) -0.017(2)
N1 0.027(2) 0.038(2) 0.033(2) -0.0040(19) -0.0010(17) 0.0027(19)
N2 0.027(2) 0.037(2) 0.045(3) -0.008(2) 0.0022(19) 0.0028(18)
N3 0.035(2) 0.0337(19) 0.088(4) 0.011(4) -0.022(4) 0.0063(15)
N4 0.039(3) 0.049(3) 0.070(4) 0.032(3) -0.026(3) -0.013(3)
N5 0.035(2) 0.039(2) 0.032(2) -0.0044(18) -0.0014(19) 0.0023(19)
C1 0.044(3) 0.033(3) 0.042(3) -0.001(2) -0.007(3) -0.007(2)
C2 0.036(3) 0.034(3) 0.036(2) 0.000(2) 0.006(2) 0.006(2)
C3 0.034(3) 0.032(3) 0.054(3) -0.001(2) 0.002(3) -0.001(2)
C4 0.035(3) 0.050(4) 0.035(3) 0.006(3) -0.002(3) 0.005(3)
C5 0.048(4) 0.088(5) 0.062(4) 0.020(4) 0.022(3) 0.001(4)
C6 0.027(2) 0.030(2) 0.028(2) 0.0012(19) 0.0046(19) 0.0016(18)
C7 0.041(3) 0.046(3) 0.042(3) -0.009(2) -0.012(2) 0.001(2)
C8 0.046(3) 0.047(3) 0.039(3) -0.016(2) 0.003(2) 0.001(3)
C9 0.030(3) 0.052(4) 0.059(4) -0.017(3) 0.005(3) 0.008(3)
C10 0.054(4) 0.057(4) 0.105(6) -0.040(5) -0.024(4) 0.028(4)
C11 0.024(2) 0.033(3) 0.057(3) 0.004(2) -0.009(2) -0.001(2)
C12 0.068(5) 0.027(3) 0.166(10) 0.021(5) -0.045(6) 0.007(3)
C13 0.060(5) 0.056(4) 0.102(7) 0.029(5) -0.029(4) -0.002(3)
C14 0.028(3) 0.054(4) 0.048(3) -0.006(3) 0.000(2) 0.007(3)
C15 0.048(4) 0.081(5) 0.047(4) 0.020(3) -0.012(3) -0.016(3)
O4 0.076(3) 0.059(3) 0.144(6) 0.018(4) 0.018(4) 0.004(2)
C16 0.065(4) 0.069(4) 0.147(8) 0.014(9) 0.037(7) -0.009(3)
C17 0.068(5) 0.096(6) 0.204(14) 0.070(9) 0.028(8) 0.023(4)
C18 0.096(6) 0.078(6) 0.102(7) 0.032(5) 0.002(5) 0.002(5)
C19 0.071(5) 0.105(7) 0.118(8) 0.032(6) 0.004(5) -0.005(5)
P1 0.0321(6) 0.0416(6) 0.0365(9) 0.0018(5) -0.0013(5) -0.0069(5)
F1 0.152(7) 0.132(6) 0.306(12) -0.138(7) 0.106(7) -0.035(5)
F2 0.061(3) 0.150(6) 0.088(3) 0.051(4) -0.013(3) -0.015(3)
F3 0.063(2) 0.137(4) 0.082(3) 0.039(3) -0.013(2) -0.059(2)
F4 0.0512(19) 0.092(3) 0.089(4) 0.030(2) -0.017(2) -0.0322(18)
F5 0.091(4) 0.197(7) 0.099(4) 0.081(4) -0.038(3) -0.080(4)
F6 0.145(5) 0.046(2) 0.186(8) -0.013(3) 0.074(5) 0.011(3)

loop_
_atom_site_label
_atom_site_type_symbol
_atom_site_thermal_displace_type
_atom_site_fract_x
_atom_site_fract_y
_atom_site_fract_z
_atom_site_occupancy
_atom_site_U_iso_or_equiv
_atom_site_calc_flag
_atom_site_refinement_flags
Re1 Re Uani 0.33890(1) 0.48913(1) 0.08513(4) 1.000 0.0279(1) . .
O1 O Uani 0.4046(3) 0.6126(3) 0.2999(4) 1.000 0.0637(17) . .
O2 O Uani 0.2636(3) 0.6847(3) -0.0054(5) 1.000 0.0583(16) . .
O3 O Uani 0.4790(3) 0.5664(3) -0.0492(5) 1.000 0.0687(18) . .
N1 N Uani 0.2225(2) 0.3936(3) -0.1123(4) 1.000 0.0327(12) . .
N2 N Uani 0.3359(2) 0.3393(3) -0.1401(4) 1.000 0.0363(14) . .
N3 N Uani 0.4182(2) 0.2643(3) 0.0910(8) 1.000 0.0522(16) . .
N4 N Uani 0.3851(3) 0.3122(4) 0.2685(5) 1.000 0.0527(19) . .
N5 N Uani 0.2403(2) 0.4413(3) 0.1833(4) 1.000 0.0353(12) . .
C1 C Uani 0.3801(3) 0.5648(4) 0.2228(5) 1.000 0.0397(17) . .
C2 C Uani 0.2896(3) 0.6104(4) 0.0287(5) 1.000 0.0353(16) . .
C3 C Uani 0.4277(3) 0.5340(4) -0.0001(5) 1.000 0.0400(17) . .
C4 C Uani 0.1905(3) 0.4154(5) 0.2415(5) 1.000 0.0400(19) . .
C5 C Uani 0.1282(4) 0.3820(6) 0.3213(7) 1.000 0.066(3) . .
C6 C Uani 0.2937(3) 0.4025(3) -0.0678(4) 1.000 0.0283(12) . .
C7 C Uani 0.2209(3) 0.3272(4) -0.2109(5) 1.000 0.0430(17) . .
C8 C Uani 0.2912(3) 0.2935(4) -0.2276(5) 1.000 0.0440(17) . .
C9 C Uani 0.4168(3) 0.3247(5) -0.1300(6) 1.000 0.047(2) . .
C10 C Uani 0.4402(4) 0.2472(6) -0.0350(8) 1.000 0.072(3) . .
C11 C Uani 0.3871(3) 0.3438(4) 0.1498(5) 1.000 0.0380(16) . .
C12 C Uani 0.4324(4) 0.1855(5) 0.1743(11) 1.000 0.087(4) . .
C13 C Uani 0.4141(4) 0.2168(6) 0.2822(9) 1.000 0.073(3) . .
C14 C Uani 0.1549(3) 0.4449(5) -0.0695(6) 1.000 0.0433(19) . .
C15 C Uani 0.3574(4) 0.3645(6) 0.3786(6) 1.000 0.059(3) . .
O4 O Uani 0.1453(3) 0.2114(4) 0.1058(8) 1.000 0.093(2) . .
C16 C Uani 0.2193(4) 0.1771(5) 0.0886(13) 1.000 0.094(3) . .
C17 C Uani 0.2230(5) 0.0735(7) 0.1088(15) 1.000 0.123(5) . .
C18 C Uani 0.1495(5) 0.0435(7) 0.1661(10) 1.000 0.092(4) . .
C19 C Uani 0.1000(5) 0.1263(7) 0.1338(9) 1.000 0.098(4) . .
P1 P Uani 0.00519(7) 0.38135(10) 0.61666(12) 1.000 0.0367(4) . .
F1 F Uani -0.0266(5) 0.4713(7) 0.6821(11) 1.000 0.197(5) . .
F2 F Uani -0.0123(3) 0.4315(6) 0.4911(5) 1.000 0.100(2) . .
F3 F Uani -0.0758(2) 0.3314(4) 0.6168(4) 1.000 0.0940(18) . .
F4 F Uani 0.0860(2) 0.4350(3) 0.6162(4) 1.000 0.0774(18) . .
F5 F Uani 0.0247(3) 0.3293(5) 0.7392(5) 1.000 0.129(3) . .
F6 F Uani 0.0403(3) 0.2927(3) 0.5398(6) 1.000 0.126(3) . .
H51 H Uiso 0.09070 0.43590 0.32860 1.000 0.0990 calc R
H52 H Uiso 0.14830 0.36570 0.40200 1.000 0.0990 calc R
H53 H Uiso 0.10420 0.32220 0.28630 1.000 0.0990 calc R
H71 H Uiso 0.17770 0.30930 -0.25750 1.000 0.0520 calc R
H81 H Uiso 0.30750 0.24700 -0.28780 1.000 0.0530 calc R
H91 H Uiso 0.44060 0.38990 -0.10940 1.000 0.0560 calc R
H92 H Uiso 0.43670 0.30340 -0.21020 1.000 0.0560 calc R
H101 H Uiso 0.41930 0.18140 -0.06020 1.000 0.0860 calc R
H102 H Uiso 0.49600 0.24120 -0.03750 1.000 0.0860 calc R
H121 H Uiso 0.45190 0.12090 0.15470 1.000 0.1040 calc R
H131 H Uiso 0.41980 0.18090 0.35630 1.000 0.0870 calc R
H141 H Uiso 0.12220 0.46070 -0.13890 1.000 0.0650 calc R
H142 H Uiso 0.16930 0.50730 -0.02810 1.000 0.0650 calc R
H143 H Uiso 0.12760 0.40130 -0.01260 1.000 0.0650 calc R
H151 H Uiso 0.38880 0.34560 0.44850 1.000 0.0880 calc R
H152 H Uiso 0.30480 0.34520 0.39420 1.000 0.0880 calc R
H153 H Uiso 0.36030 0.43740 0.36620 1.000 0.0880 calc R
H161 H Uiso 0.23590 0.19230 0.00450 1.000 0.1120 calc R
H162 H Uiso 0.25380 0.21220 0.14540 1.000 0.1120 calc R
H171 H Uiso 0.26570 0.05720 0.16370 1.000 0.1470 calc R
H172 H Uiso 0.23040 0.03730 0.03100 1.000 0.1470 calc R
H181 H Uiso 0.13070 -0.02090 0.13220 1.000 0.1100 calc R
H182 H Uiso 0.15450 0.03700 0.25550 1.000 0.1100 calc R
H191 H Uiso 0.06870 0.10780 0.06250 1.000 0.1180 calc R
H192 H Uiso 0.06580 0.14200 0.20250 1.000 0.1180 calc R

loop_
_atom_type_symbol
_atom_type_description
_atom_type_scat_dispersion_real
_atom_type_scat_dispersion_imag
_atom_type_scat_source
Re Re -1.0185 7.2310 'International Tables Vol C Tables 4.2.6.8 and 6.1.1.4'
P P 0.1023 0.0942 'International Tables Vol C Tables 4.2.6.8 and 6.1.1.4'
O O 0.0106 0.0060 'International Tables Vol C Tables 4.2.6.8 and 6.1.1.4'
N N 0.0061 0.0033 'International Tables Vol C Tables 4.2.6.8 and 6.1.1.4'
F F 0.0171 0.0103 'International Tables Vol C Tables 4.2.6.8 and 6.1.1.4'
H H 0.0000 0.0000 'International Tables Vol C Tables 4.2.6.8 and 6.1.1.4'
C C 0.0033 0.0016 'International Tables Vol C Tables 4.2.6.8 and 6.1.1.4'

loop_
_geom_angle_atom_site_label_1
_geom_angle_atom_site_label_2
_geom_angle_atom_site_label_3
_geom_angle
_geom_angle_publ_flag
N5 Re1 C1 93.78(19) yes
N5 Re1 C2 92.43(19) yes
N5 Re1 C3 178.8(2) yes
N5 Re1 C6 86.19(17) yes
N5 Re1 C11 83.86(17) yes
C1 Re1 C2 89.2(2) yes
C1 Re1 C3 85.0(2) yes
C1 Re1 C6 179.1(2) yes
C1 Re1 C11 93.3(2) yes
C2 Re1 C3 87.3(2) yes
C2 Re1 C6 91.6(2) yes
C2 Re1 C11 175.7(2) yes
C3 Re1 C6 95.0(2) yes
C3 Re1 C11 96.5(2) yes
C6 Re1 C11 85.86(18) yes
F1 P1 F6 175.6(5) yes
F2 P1 F3 90.1(3) yes
F2 P1 F4 89.1(3) yes
F2 P1 F5 178.0(3) yes
F2 P1 F6 85.7(3) yes
F3 P1 F4 178.4(2) yes
F3 P1 F5 90.7(3) yes
F3 P1 F6 92.5(3) yes
F4 P1 F5 90.2(3) yes
F4 P1 F6 88.9(2) yes
F5 P1 F6 92.5(3) yes
F1 P1 F4 88.9(4) yes
F1 P1 F2 90.5(5) yes
F1 P1 F3 89.7(4) yes
F1 P1 F5 91.3(5) yes
C16 O4 C19 107.3(6) yes
C6 N1 C7 110.7(4) yes
C6 N1 C14 127.3(4) yes
C7 N1 C14 122.0(4) yes
C8 N2 C9 123.9(4) yes
C6 N2 C9 125.0(4) yes
C6 N2 C8 111.1(4) yes
C11 N3 C12 110.0(8) yes
C10 N3 C12 116.9(6) yes
C10 N3 C11 133.1(6) yes
C13 N4 C15 117.9(6) yes
C11 N4 C15 130.0(5) yes
C11 N4 C13 112.2(6) yes
Re1 N5 C4 175.9(4) yes
Re1 C1 O1 177.0(5) yes
Re1 C2 O2 176.7(5) yes
Re1 C3 O3 175.9(5) yes
N5 C4 C5 177.6(6) yes
Re1 C6 N2 124.5(4) yes
N1 C6 N2 104.0(4) yes
Re1 C6 N1 131.5(3) yes
N1 C7 C8 107.5(5) yes
N2 C8 C7 106.7(5) yes
N2 C9 C10 114.3(5) yes
N3 C10 C9 118.2(6) yes
Re1 C11 N3 132.8(5) yes
N3 C11 N4 103.0(5) yes
Re1 C11 N4 124.0(4) yes
N3 C12 C13 108.0(7) yes
N4 C13 C12 106.8(8) yes
H51 C5 H52 109.00 no
C4 C5 H51 109.00 no
C4 C5 H52 110.00 no
C4 C5 H53 110.00 no
H51 C5 H53 109.00 no
H52 C5 H53 109.00 no
C8 C7 H71 126.00 no
N1 C7 H71 126.00 no
C7 C8 H81 127.00 no
N2 C8 H81 127.00 no
C10 C9 H92 109.00 no
H91 C9 H92 108.00 no
N2 C9 H92 109.00 no
C10 C9 H91 109.00 no
N2 C9 H91 109.00 no
N3 C10 H102 108.00 no
C9 C10 H101 108.00 no
C9 C10 H102 108.00 no
H101 C10 H102 107.00 no
N3 C10 H101 108.00 no
N3 C12 H121 126.00 no
C13 C12 H121 126.00 no
C12 C13 H131 127.00 no
N4 C13 H131 127.00 no
N1 C14 H142 110.00 no
N1 C14 H143 109.00 no
N1 C14 H141 109.00 no
H141 C14 H143 109.00 no
H142 C14 H143 109.00 no
H141 C14 H142 109.00 no
N4 C15 H151 109.00 no
N4 C15 H152 110.00 no
N4 C15 H153 110.00 no
H151 C15 H152 109.00 no
H151 C15 H153 109.00 no
H152 C15 H153 109.00 no
O4 C16 C17 110.1(7) yes
C16 C17 C18 106.8(8) no
C17 C18 C19 102.6(8) no
O4 C19 C18 108.5(7) yes
H161 C16 H162 108.00 no
O4 C16 H161 110.00 no
O4 C16 H162 110.00 no
C17 C16 H161 110.00 no
C17 C16 H162 110.00 no
C16 C17 H171 110.00 no
C16 C17 H172 110.00 no
C18 C17 H171 110.00 no
C18 C17 H172 110.00 no
H171 C17 H172 109.00 no
C17 C18 H181 111.00 no
C17 C18 H182 111.00 no
C19 C18 H181 111.00 no
C19 C18 H182 111.00 no
H181 C18 H182 109.00 no
O4 C19 H191 110.00 no
O4 C19 H192 110.00 no
C18 C19 H191 110.00 no
C18 C19 H192 110.00 no
H191 C19 H192 108.00 no

loop_
_geom_bond_atom_site_label_1
_geom_bond_atom_site_label_2
_geom_bond_distance
_geom_bond_publ_flag
Re1 N5 2.146(4) yes
Re1 C1 1.958(5) yes
Re1 C2 1.935(5) yes
Re1 C3 1.923(5) yes
Re1 C6 2.189(4) yes
Re1 C11 2.229(5) yes
P1 F4 1.597(4) yes
P1 F5 1.553(6) yes
P1 F6 1.578(5) yes
P1 F3 1.578(4) yes
P1 F1 1.505(10) yes
P1 F2 1.564(6) yes
O1 C1 1.144(7) yes
O2 C2 1.153(7) yes
O3 C3 1.140(7) yes
O4 C19 1.420(11) yes
O4 C16 1.398(9) yes
N1 C14 1.454(7) yes
N1 C6 1.356(6) yes
N1 C7 1.398(7) yes
N2 C8 1.386(7) yes
N2 C6 1.376(6) yes
N2 C9 1.447(6) yes
N3 C12 1.414(11) yes
N3 C10 1.456(12) yes
N3 C11 1.356(8) yes
N4 C11 1.371(8) yes
N4 C15 1.479(9) yes
N4 C13 1.377(10) yes
N5 C4 1.141(7) yes
C4 C5 1.476(9) no
C7 C8 1.334(8) no
C9 C10 1.524(11) no
C12 C13 1.298(15) no
C5 H51 0.9800 no
C5 H52 0.9800 no
C5 H53 0.9800 no
C7 H71 0.9500 no
C8 H81 0.9500 no
C9 H91 0.9900 no
C9 H92 0.9900 no
C10 H101 0.9900 no
C10 H102 0.9900 no
C12 H121 0.9500 no
C13 H131 0.9500 no
C14 H143 0.9800 no
C14 H142 0.9800 no
C14 H141 0.9800 no
C15 H153 0.9800 no
C15 H151 0.9800 no
C15 H152 0.9800 no
C16 C17 1.397(12) no
C17 C18 1.498(14) no
C18 C19 1.451(13) no
C16 H161 0.9900 no
C16 H162 0.9900 no
C17 H172 0.9900 no
C17 H171 0.9900 no
C18 H181 0.9900 no
C18 H182 0.9900 no
C19 H192 0.9900 no
C19 H191 0.9900 no
